data_7000624
loop_
_publ_author_name
'Solano-Peralta, Alejandro'
'Saucedo-V\'azquez, Juan P.'
'Escudero, Roberto'
'H\"opfl, Herbert'
'El-Mkami, Hassane'
'Smith, Graham M.'
'Sosa-Torres, Martha E.'

_publ_section_title
;
 Magnetic and high-frequency EPR studies of an octahedral Fe(iii)
 compound with unusual zero-field splitting parameters
;
_journal_issue 9
_journal_name_full 'Dalton Transactions'
_journal_page_first 1668
_journal_page_last 1674
_journal_paper_doi 10.1039/b814225d
_journal_year 2009
_chemical_formula_moiety 'C12 H36 Fe O6 S6, 3 (N O3)'
_chemical_formula_sum 'C12 H36 Fe N3 O15 S6'
_chemical_formula_weight 710.65
_chemical_name_systematic
;
?
;
_space_group_IT_number 148
_symmetry_cell_setting trigonal
_symmetry_space_group_name_Hall '-R 3'
_symmetry_space_group_name_H-M 'R -3 :H'
_atom_sites_solution_hydrogens geom
_atom_sites_solution_primary direct
_atom_sites_solution_secondary difmap
_audit_creation_method SHELXL-97
_cell_angle_alpha 90.00
_cell_angle_beta 90.00
_cell_angle_gamma 120.00
_cell_formula_units_Z 3
_cell_length_a 11.3913(6)
_cell_length_b 11.3913(6)
_cell_length_c 19.6535(14)
_cell_measurement_reflns_used 4611
_cell_measurement_temperature 100(2)
_cell_measurement_theta_max 28.1
_cell_measurement_theta_min 2.3
_cell_volume 2208.6(2)
_computing_cell_refinement 'Bruker SAINT'
_computing_data_collection 'Bruker SMART'
_computing_data_reduction 'Bruker SAINT'
_computing_molecular_graphics 'Bruker SHELXTL'
_computing_publication_material 'Bruker SHELXTL'
_computing_structure_refinement 'SHELXL-97 (Sheldrick, 1997)'
_computing_structure_solution 'SHELXS-97 (Sheldrick, 1990)'
_diffrn_ambient_temperature 100(2)
_diffrn_measured_fraction_theta_full 1.000
_diffrn_measured_fraction_theta_max 1.000
_diffrn_measurement_device_type 'CCD area detector'
_diffrn_measurement_method 'phi and omega scans'
_diffrn_radiation_monochromator graphite
_diffrn_radiation_source 'fine-focus sealed tube'
_diffrn_radiation_type MoK\a
_diffrn_radiation_wavelength 0.71073
_diffrn_reflns_av_R_equivalents 0.0238
_diffrn_reflns_av_sigmaI/netI 0.0132
_diffrn_reflns_limit_h_max 13
_diffrn_reflns_limit_h_min -13
_diffrn_reflns_limit_k_max 13
_diffrn_reflns_limit_k_min -13
_diffrn_reflns_limit_l_max 23
_diffrn_reflns_limit_l_min -23
_diffrn_reflns_number 6452
_diffrn_reflns_theta_full 25.00
_diffrn_reflns_theta_max 25.00
_diffrn_reflns_theta_min 2.31
_exptl_absorpt_coefficient_mu 1.004
_exptl_absorpt_correction_T_max 0.8169
_exptl_absorpt_correction_T_min 0.6896
_exptl_absorpt_correction_type multi-scan
_exptl_absorpt_process_details SADABS
_exptl_crystal_colour 'light yellow'
_exptl_crystal_density_diffrn 1.603
_exptl_crystal_density_method 'not measured'
_exptl_crystal_description 'rectangular prism'
_exptl_crystal_F_000 1113
_exptl_crystal_size_max 0.40
_exptl_crystal_size_mid 0.28
_exptl_crystal_size_min 0.21
_refine_diff_density_max 0.652
_refine_diff_density_min -0.692
_refine_diff_density_rms 0.066
_refine_ls_extinction_method none
_refine_ls_goodness_of_fit_ref 1.049
_refine_ls_hydrogen_treatment constr
_refine_ls_matrix_type full
_refine_ls_number_parameters 76
_refine_ls_number_reflns 864
_refine_ls_number_restraints 6
_refine_ls_restrained_S_all 1.050
_refine_ls_R_factor_all 0.0306
_refine_ls_R_factor_gt 0.0302
_refine_ls_shift/su_max 0.000
_refine_ls_shift/su_mean 0.000
_refine_ls_structure_factor_coef Fsqd
_refine_ls_weighting_details 'calc w=1/[\s^2^(Fo^2^)+(0.0422P)^2^+8.8007P] where P=(Fo^2^+2Fc^2^)/3'
_refine_ls_weighting_scheme calc
_refine_ls_wR_factor_gt 0.0795
_refine_ls_wR_factor_ref 0.0798
_reflns_number_gt 842
_reflns_number_total 864
_reflns_threshold_expression >2sigma(I)
_cod_data_source_file b814225d.txt
_cod_data_source_block zuntresm
_cod_depositor_comments
;
The following automatic conversions were performed:
'_symmetry_cell_setting' value 'Trigonal' changed to 'trigonal' according
to '/home/saulius/struct/CIF-dictionaries/cif_core.dic' dictionary named
'cif_core.dic' version 2.4.1 from 2010-06-29.

Automatic conversion script
Id: cif_fix_enum 1527 2010-12-29 10:47:43Z saulius 
;
_cod_original_sg_symbol_H-M R-3
_cod_database_code 7000624

loop_
_symmetry_equiv_pos_as_xyz
'x, y, z'
'-y, x-y, z'
'-x+y, -x, z'
'x+2/3, y+1/3, z+1/3'
'-y+2/3, x-y+1/3, z+1/3'
'-x+y+2/3, -x+1/3, z+1/3'
'x+1/3, y+2/3, z+2/3'
'-y+1/3, x-y+2/3, z+2/3'
'-x+y+1/3, -x+2/3, z+2/3'
'-x, -y, -z'
'y, -x+y, -z'
'x-y, x, -z'
'-x+2/3, -y+1/3, -z+1/3'
'y+2/3, -x+y+1/3, -z+1/3'
'x-y+2/3, x+1/3, -z+1/3'
'-x+1/3, -y+2/3, -z+2/3'
'y+1/3, -x+y+2/3, -z+2/3'
'x-y+1/3, x+2/3, -z+2/3'

loop_
_atom_site_label
_atom_site_type_symbol
_atom_site_fract_x
_atom_site_fract_y
_atom_site_fract_z
_atom_site_U_iso_or_equiv
_atom_site_adp_type
_atom_site_occupancy
_atom_site_symmetry_multiplicity
_atom_site_calc_flag
_atom_site_refinement_flags
_atom_site_disorder_assembly
_atom_site_disorder_group
Fe1 Fe 1.0000 1.0000 0.0000 0.0157(2) Uani 1 6 d S . .
S1 S 0.73066(6) 0.81643(5) 0.07946(3) 0.0194(2) Uani 1 1 d . . .
O1 O 0.87054(15) 0.84107(15) 0.05619(8) 0.0193(4) Uani 1 1 d . . .
C1 C 0.6121(2) 0.6849(3) 0.02578(13) 0.0274(6) Uani 1 1 d . . .
H1A H 0.6213 0.7192 -0.0208 0.035(8) Uiso 1 1 calc R . .
H1B H 0.5200 0.6539 0.0422 0.046(9) Uiso 1 1 calc R . .
H1C H 0.6297 0.6090 0.0263 0.043(9) Uiso 1 1 calc R . .
C2 C 0.7022(3) 0.7241(3) 0.15604(12) 0.0296(6) Uani 1 1 d . . .
H2A H 0.7110 0.6441 0.1475 0.030(7) Uiso 1 1 calc R . .
H2B H 0.6108 0.6954 0.1729 0.052(10) Uiso 1 1 calc R . .
H2C H 0.7691 0.7817 0.1901 0.034(8) Uiso 1 1 calc R . .
N1 N 0.6667 0.3333 0.08254(17) 0.0220(7) Uani 1 3 d S . .
O2 O 0.66524(18) 0.44223(18) 0.08259(9) 0.0305(4) Uani 1 1 d . . .
N2 N 0.3333 0.6667 0.1667 0.0437(16) Uani 1 6 d SD . .
O3A O 0.2862(10) 0.6883(12) 0.1139(4) 0.058(2) Uani 0.167 1 d PD . .
O3B O 0.2551(8) 0.5839(13) 0.2097(5) 0.058(2) Uani 0.167 1 d PD . .
O3C O 0.45831(18) 0.7183(13) 0.1736(6) 0.058(2) Uani 0.167 1 d PD . .

loop_
_atom_site_aniso_label
_atom_site_aniso_U_11
_atom_site_aniso_U_22
_atom_site_aniso_U_33
_atom_site_aniso_U_23
_atom_site_aniso_U_13
_atom_site_aniso_U_12
Fe1 0.0145(3) 0.0145(3) 0.0181(4) 0.000 0.000 0.00727(14)
S1 0.0198(3) 0.0170(3) 0.0213(3) 0.0019(2) 0.0040(2) 0.0090(2)
O1 0.0171(8) 0.0182(8) 0.0226(8) 0.0035(6) 0.0020(6) 0.0087(6)
C1 0.0225(12) 0.0258(13) 0.0298(13) 0.0003(10) -0.0060(10) 0.0091(10)
C2 0.0351(14) 0.0259(13) 0.0182(12) 0.0044(10) 0.0047(10) 0.0079(11)
N1 0.0222(11) 0.0222(11) 0.0218(17) 0.000 0.000 0.0111(6)
O2 0.0298(10) 0.0209(9) 0.0435(11) 0.0013(8) 0.0017(8) 0.0147(8)
N2 0.0240(18) 0.0240(18) 0.083(5) 0.000 0.000 0.0120(9)
O3A 0.075(6) 0.059(7) 0.049(4) 0.005(5) 0.009(5) 0.042(6)
O3B 0.075(6) 0.059(7) 0.049(4) 0.005(5) 0.009(5) 0.042(6)
O3C 0.075(6) 0.059(7) 0.049(4) 0.005(5) 0.009(5) 0.042(6)

loop_
_atom_type_symbol
_atom_type_description
_atom_type_scat_dispersion_real
_atom_type_scat_dispersion_imag
_atom_type_scat_source
C C 0.0033 0.0016 'International Tables Vol C Tables 4.2.6.8 and 6.1.1.4'
H H 0.0000 0.0000 'International Tables Vol C Tables 4.2.6.8 and 6.1.1.4'
O O 0.0106 0.0060 'International Tables Vol C Tables 4.2.6.8 and 6.1.1.4'
S S 0.1246 0.1234 'International Tables Vol C Tables 4.2.6.8 and 6.1.1.4'
Fe Fe 0.3463 0.8444 'International Tables Vol C Tables 4.2.6.8 and 6.1.1.4'
N N 0.0061 0.0033 'International Tables Vol C Tables 4.2.6.8 and 6.1.1.4'

loop_
_geom_angle_atom_site_label_1
_geom_angle_atom_site_label_2
_geom_angle_atom_site_label_3
_geom_angle
_geom_angle_site_symmetry_1
_geom_angle_site_symmetry_3
_geom_angle_publ_flag
O1 Fe1 O1 87.54(6) 11_565 3_675 ?
O1 Fe1 O1 180.00(10) 11_565 2_765 ?
O1 Fe1 O1 92.46(6) 3_675 2_765 ?
O1 Fe1 O1 87.54(6) 11_565 . ?
O1 S1 C2 103.05(11) . . ?
O1 S1 C1 104.93(11) . . ?
C2 S1 C1 99.65(12) . . ?
S1 O1 Fe1 123.73(9) . . ?
O2 N1 O2 120.000(2) 3_665 . ?

loop_
_geom_bond_atom_site_label_1
_geom_bond_atom_site_label_2
_geom_bond_distance
_geom_bond_site_symmetry_2
_geom_bond_publ_flag
Fe1 O1 2.0006(15) 11_565 ?
S1 O1 1.5426(16) . ?
S1 C2 1.771(2) . ?
S1 C1 1.777(2) . ?
N1 O2 1.2487(17) 3_665 ?
N2 O3C 1.2465(9) 14_455 ?
N2 O3A 1.2472(9) . ?
O3A O3B 0.41(2) 14_455 ?

loop_
_geom_torsion_atom_site_label_1
_geom_torsion_atom_site_label_2
_geom_torsion_atom_site_label_3
_geom_torsion_atom_site_label_4
_geom_torsion
_geom_torsion_site_symmetry_1
_geom_torsion_site_symmetry_2
_geom_torsion_site_symmetry_3
_geom_torsion_site_symmetry_4
_geom_torsion_publ_flag
C2 S1 O1 Fe1 -151.88(12) . . . . ?
C1 S1 O1 Fe1 104.24(13) . . . . ?
O1 Fe1 O1 S1 -42.88(8) 11_565 . . . ?
O1 Fe1 O1 S1 44.55(14) 3_675 . . . ?
O1 Fe1 O1 S1 137.12(8) 2_765 . . . ?
O1 Fe1 O1 S1 -135.45(14) 12_655 . . . ?
